data_4036760
loop_
_publ_author_name
'Masnyk, Marek'
'Butkiewicz, Aleksandra'
'G\'orecki, Marcin'
'Luboradzki, Roman'
'Bannwarth, Christoph'
'Grimme, Stefan'
'Frelek, Jadwiga'

_publ_section_title
;
 Synthesis and Comprehensive Structural and Chiroptical Characterization
 of Enones Derived from (-)-\a-Santonin by Experiment and Theory.
;
_journal_issue 11
_journal_name_full 'The Journal of organic chemistry'
_journal_page_first 4588
_journal_page_last 4600
_journal_paper_doi 10.1021/acs.joc.6b00416
_journal_volume 81
_journal_year 2016
_chemical_absolute_configuration rm
_chemical_formula_sum 'C15 H20 O3'
_chemical_formula_weight 248.31
_space_group_IT_number 19
_space_group_name_Hall 'P 2ac 2ab'
_space_group_name_H-M_alt 'P 21 21 21'
_symmetry_cell_setting orthorhombic
_symmetry_space_group_name_H-M 'P 21 21 21'
_atom_sites_solution_hydrogens geom
_atom_sites_solution_primary direct
_atom_sites_solution_secondary difmap
_audit_creation_method SHELXL-97
_cell_angle_alpha 90.00
_cell_angle_beta 90.00
_cell_angle_gamma 90.00
_cell_formula_units_Z 8
_cell_length_a 6.0837(2)
_cell_length_b 14.3011(4)
_cell_length_c 30.2301(12)
_cell_measurement_temperature 100(1)
_cell_volume 2630.13(15)
_computing_structure_refinement 'SHELXL-97 (Sheldrick, 2008)'
_diffrn_ambient_temperature 100(1)
_diffrn_measured_fraction_theta_full 0.985
_diffrn_measured_fraction_theta_max 0.985
_diffrn_measurement_device_type 'SuperNova, Dual, Cu at zero, Eos'
_diffrn_radiation_monochromator mirror
_diffrn_radiation_source 'SuperNova (Cu) X-ray Source'
_diffrn_radiation_type CuK\a
_diffrn_radiation_wavelength 1.54184
_diffrn_reflns_av_R_equivalents 0.0213
_diffrn_reflns_av_sigmaI/netI 0.0315
_diffrn_reflns_limit_h_max 4
_diffrn_reflns_limit_h_min -7
_diffrn_reflns_limit_k_max 15
_diffrn_reflns_limit_k_min -17
_diffrn_reflns_limit_l_max 35
_diffrn_reflns_limit_l_min -36
_diffrn_reflns_number 7152
_diffrn_reflns_theta_full 69.90
_diffrn_reflns_theta_max 69.90
_diffrn_reflns_theta_min 2.92
_exptl_absorpt_coefficient_mu 0.692
_exptl_absorpt_correction_T_max 1.00000
_exptl_absorpt_correction_T_min 0.71589
_exptl_absorpt_correction_type multi-scan
_exptl_crystal_colour colorless
_exptl_crystal_density_diffrn 1.254
_exptl_crystal_density_method 'not measured'
_exptl_crystal_description plate
_exptl_crystal_F_000 1072
_exptl_crystal_size_max 0.4
_exptl_crystal_size_mid 0.1
_exptl_crystal_size_min 0.03
_refine_diff_density_max 0.159
_refine_diff_density_min -0.185
_refine_diff_density_rms 0.039
_refine_ls_abs_structure_details 'Flack H D (1983), Acta Cryst. A39, 876-881'
_refine_ls_abs_structure_Flack -0.05(19)
_refine_ls_extinction_method none
_refine_ls_goodness_of_fit_ref 1.040
_refine_ls_hydrogen_treatment mixed
_refine_ls_matrix_type full
_refine_ls_number_parameters 331
_refine_ls_number_reflns 4315
_refine_ls_number_restraints 0
_refine_ls_restrained_S_all 1.040
_refine_ls_R_factor_all 0.0401
_refine_ls_R_factor_gt 0.0371
_refine_ls_shift/su_max 0.001
_refine_ls_shift/su_mean 0.000
_refine_ls_structure_factor_coef Fsqd
_refine_ls_weighting_details 'calc w=1/[\s^2^(Fo^2^)+(0.0507P)^2^+0.5689P] where P=(Fo^2^+2Fc^2^)/3'
_refine_ls_weighting_scheme calc
_refine_ls_wR_factor_gt 0.0935
_refine_ls_wR_factor_ref 0.0958
_reflns_number_gt 4048
_reflns_number_total 4315
_reflns_threshold_expression >2\s(I)
_cod_data_source_file jo6b00416_si_003.cif
_cod_data_source_block snt1_igly
_cod_depositor_comments
;

2020-08-12
Z value and formula fixed to values more according to usual
chemical conventions.                 miguel
;
_cod_original_formula_sum 'C30 H40 O6'
_cod_original_formula_weight 496.62
_cod_original_formula_units_Z 4
_cod_original_sg_symbol_H-M P212121
_cod_database_code 4036760

loop_
_symmetry_equiv_pos_as_xyz
'x, y, z'
'-x+1/2, -y, z+1/2'
'x+1/2, -y+1/2, -z'
'-x, y+1/2, -z+1/2'

loop_
_atom_site_label
_atom_site_type_symbol
_atom_site_fract_x
_atom_site_fract_y
_atom_site_fract_z
_atom_site_U_iso_or_equiv
_atom_site_adp_type
_atom_site_occupancy
_atom_site_symmetry_multiplicity
_atom_site_calc_flag
_atom_site_refinement_flags
C1 C 0.6489(4) 0.26027(15) 0.67377(7) 0.0347(5) Uani 1 1 d .
H1A H 0.5882 0.2357 0.6465 0.042 Uiso 1 1 calc R
H1B H 0.5449 0.3052 0.6856 0.042 Uiso 1 1 calc R
C1A C 0.3150(3) 0.35653(13) 0.89252(6) 0.0267(4) Uani 1 1 d .
H1A1 H 0.2489 0.2950 0.8902 0.032 Uiso 1 1 calc R
H1A2 H 0.2191 0.4006 0.8776 0.032 Uiso 1 1 calc R
C2 C 0.8635(4) 0.30966(15) 0.66374(7) 0.0370(5) Uani 1 1 d .
H2A H 0.9643 0.2664 0.6496 0.044 Uiso 1 1 calc R
H2B H 0.8369 0.3610 0.6435 0.044 Uiso 1 1 calc R
C2A C 0.5363(4) 0.35555(13) 0.86955(6) 0.0289(4) Uani 1 1 d .
H2A1 H 0.6301 0.3087 0.8831 0.035 Uiso 1 1 calc R
H2A2 H 0.5170 0.3393 0.8386 0.035 Uiso 1 1 calc R
C3 C 0.9644(4) 0.34643(13) 0.70548(7) 0.0296(4) Uani 1 1 d .
C3A C 0.6432(3) 0.45003(13) 0.87311(6) 0.0244(4) Uani 1 1 d .
C4 C 0.9410(3) 0.29010(12) 0.74688(6) 0.0231(4) Uani 1 1 d .
C4A C 0.6070(3) 0.50611(12) 0.91411(6) 0.0218(4) Uani 1 1 d .
C5 C 0.8127(3) 0.21269(12) 0.74720(6) 0.0213(4) Uani 1 1 d .
C5A C 0.4753(3) 0.47286(12) 0.94646(6) 0.0209(4) Uani 1 1 d .
C6 C 0.6768(3) 0.18011(13) 0.70689(6) 0.0240(4) Uani 1 1 d .
C6A C 0.3330(3) 0.38372(12) 0.94168(6) 0.0232(4) Uani 1 1 d .
C7 C 0.4417(3) 0.14847(15) 0.72015(7) 0.0290(4) Uani 1 1 d .
H7A H 0.3567 0.2035 0.7278 0.035 Uiso 1 1 calc R
H7B H 0.3725 0.1200 0.6946 0.035 Uiso 1 1 calc R
C7A C 0.0963(3) 0.40167(13) 0.95787(6) 0.0258(4) Uani 1 1 d .
H7A1 H 0.0234 0.4416 0.9365 0.031 Uiso 1 1 calc R
H7A2 H 0.0185 0.3424 0.9582 0.031 Uiso 1 1 calc R
C8 C 0.4300(4) 0.07946(14) 0.75869(7) 0.0295(4) Uani 1 1 d .
H8A H 0.2781 0.0676 0.7667 0.035 Uiso 1 1 calc R
H8B H 0.4980 0.0206 0.7505 0.035 Uiso 1 1 calc R
C8A C 0.0736(3) 0.44658(13) 1.00358(6) 0.0259(4) Uani 1 1 d .
H8A1 H -0.0794 0.4607 1.0097 0.031 Uiso 1 1 calc R
H8A2 H 0.1269 0.4042 1.0262 0.031 Uiso 1 1 calc R
C9 C 0.5514(3) 0.12325(13) 0.79719(6) 0.0242(4) Uani 1 1 d .
H9 H 0.4814 0.1834 0.8038 0.029 Uiso 1 1 calc R
C9A C 0.2090(3) 0.53596(13) 1.00346(6) 0.0233(4) Uani 1 1 d .
H9A H 0.1512 0.5779 0.9806 0.028 Uiso 1 1 calc R
C10 C 0.7889(3) 0.14244(13) 0.78421(6) 0.0225(4) Uani 1 1 d .
H10 H 0.8510 0.0833 0.7736 0.027 Uiso 1 1 calc R
C10A C 0.4470(3) 0.51175(12) 0.99223(6) 0.0223(4) Uani 1 1 d .
H10A H 0.4935 0.4630 1.0130 0.027 Uiso 1 1 calc R
C11 C 0.5820(3) 0.07128(13) 0.84067(7) 0.0278(4) Uani 1 1 d .
H11 H 0.6230 0.0065 0.8340 0.033 Uiso 1 1 calc R
C11A C 0.2414(3) 0.59151(13) 1.04599(6) 0.0259(4) Uani 1 1 d .
H11A H 0.2701 0.5475 1.0701 0.031 Uiso 1 1 calc R
C12 C 0.7816(4) 0.12083(14) 0.85936(7) 0.0303(5) Uani 1 1 d .
C12A C 0.4530(4) 0.64331(13) 1.03561(6) 0.0263(4) Uani 1 1 d .
C13 C 0.3854(4) 0.06988(15) 0.87175(7) 0.0328(5) Uani 1 1 d .
H13D H 0.3400 0.1328 0.8779 0.049 Uiso 1 1 calc R
H13E H 0.4256 0.0394 0.8989 0.049 Uiso 1 1 calc R
H13F H 0.2666 0.0365 0.8581 0.049 Uiso 1 1 calc R
C13A C 0.0562(4) 0.65621(14) 1.05999(7) 0.0328(5) Uani 1 1 d .
H13A H 0.0263 0.7000 1.0367 0.049 Uiso 1 1 calc R
H13B H 0.0986 0.6896 1.0862 0.049 Uiso 1 1 calc R
H13C H -0.0734 0.6200 1.0660 0.049 Uiso 1 1 calc R
C14 C 0.7973(4) 0.09820(14) 0.68416(6) 0.0291(4) Uani 1 1 d .
H14D H 0.9468 0.1157 0.6783 0.044 Uiso 1 1 calc R
H14E H 0.7250 0.0834 0.6568 0.044 Uiso 1 1 calc R
H14F H 0.7949 0.0445 0.7032 0.044 Uiso 1 1 calc R
C14A C 0.4372(4) 0.30237(13) 0.96792(7) 0.0274(4) Uani 1 1 d .
H14A H 0.5872 0.2944 0.9589 0.041 Uiso 1 1 calc R
H14B H 0.3568 0.2459 0.9622 0.041 Uiso 1 1 calc R
H14C H 0.4322 0.3163 0.9990 0.041 Uiso 1 1 calc R
C15 C 1.0779(3) 0.32646(14) 0.78473(6) 0.0275(4) Uani 1 1 d .
H15D H 1.0018 0.3769 0.7990 0.041 Uiso 1 1 calc R
H15E H 1.2164 0.3485 0.7736 0.041 Uiso 1 1 calc R
H15F H 1.1028 0.2771 0.8056 0.041 Uiso 1 1 calc R
C15A C 0.7359(4) 0.59619(13) 0.91497(7) 0.0284(4) Uani 1 1 d .
H15A H 0.7176 0.6259 0.9432 0.043 Uiso 1 1 calc R
H15B H 0.6834 0.6370 0.8921 0.043 Uiso 1 1 calc R
H15C H 0.8888 0.5830 0.9102 0.043 Uiso 1 1 calc R
O1 O 1.0699(3) 0.41916(10) 0.70545(5) 0.0399(4) Uani 1 1 d .
O1A O 0.7650(3) 0.47898(9) 0.84398(5) 0.0327(3) Uani 1 1 d .
O2 O 0.8413(3) 0.12739(11) 0.89724(5) 0.0386(4) Uani 1 1 d .
O2A O 0.5228(3) 0.71501(10) 1.05094(5) 0.0337(3) Uani 1 1 d .
O3 O 0.8954(2) 0.16384(10) 0.82618(4) 0.0284(3) Uani 1 1 d .
O3A O 0.5682(2) 0.59599(9) 1.00351(4) 0.0258(3) Uani 1 1 d .

loop_
_atom_site_aniso_label
_atom_site_aniso_U_11
_atom_site_aniso_U_22
_atom_site_aniso_U_33
_atom_site_aniso_U_23
_atom_site_aniso_U_13
_atom_site_aniso_U_12
C1 0.0432(13) 0.0306(10) 0.0304(10) 0.0018(9) -0.0107(10) -0.0007(10)
C1A 0.0306(11) 0.0203(9) 0.0293(9) -0.0024(8) -0.0032(9) -0.0021(8)
C2 0.0557(15) 0.0289(10) 0.0264(10) 0.0043(8) -0.0024(10) -0.0048(11)
C2A 0.0362(11) 0.0239(9) 0.0267(9) -0.0053(8) 0.0017(9) 0.0003(9)
C3 0.0348(11) 0.0231(9) 0.0308(10) 0.0004(8) 0.0055(9) 0.0020(9)
C3A 0.0263(10) 0.0220(8) 0.0249(9) 0.0000(7) -0.0025(8) 0.0051(8)
C4 0.0237(9) 0.0197(8) 0.0259(9) -0.0030(7) 0.0019(8) 0.0029(8)
C4A 0.0222(9) 0.0187(8) 0.0244(9) 0.0018(7) -0.0027(8) 0.0023(8)
C5 0.0202(9) 0.0189(8) 0.0248(9) -0.0014(7) -0.0003(8) 0.0043(7)
C5A 0.0225(9) 0.0166(8) 0.0237(8) 0.0010(7) -0.0036(8) 0.0046(7)
C6 0.0258(10) 0.0223(9) 0.0237(9) -0.0042(8) -0.0030(8) -0.0001(8)
C6A 0.0259(9) 0.0186(8) 0.0250(9) 0.0008(7) -0.0023(8) -0.0009(8)
C7 0.0245(10) 0.0326(10) 0.0297(10) -0.0074(9) -0.0026(9) 0.0019(9)
C7A 0.0254(10) 0.0215(8) 0.0303(10) 0.0011(8) -0.0012(9) -0.0019(8)
C8 0.0238(10) 0.0298(10) 0.0348(10) -0.0064(9) 0.0034(9) -0.0058(9)
C8A 0.0251(10) 0.0241(9) 0.0287(9) 0.0004(8) 0.0017(9) 0.0012(8)
C9 0.0242(10) 0.0185(8) 0.0300(9) -0.0008(8) 0.0032(9) -0.0003(8)
C9A 0.0262(10) 0.0210(8) 0.0227(9) 0.0000(7) 0.0001(8) 0.0041(8)
C10 0.0230(10) 0.0197(8) 0.0249(9) -0.0004(7) -0.0007(8) 0.0016(8)
C10A 0.0252(9) 0.0188(8) 0.0231(8) -0.0011(7) -0.0021(8) -0.0010(8)
C11 0.0285(10) 0.0207(8) 0.0341(10) 0.0030(8) 0.0067(9) 0.0049(8)
C11A 0.0316(10) 0.0251(9) 0.0210(9) -0.0008(8) 0.0015(8) 0.0025(8)
C12 0.0299(11) 0.0277(10) 0.0332(11) 0.0074(8) 0.0043(9) 0.0072(9)
C12A 0.0314(10) 0.0253(9) 0.0222(8) -0.0015(8) -0.0016(8) 0.0040(9)
C13 0.0299(11) 0.0305(10) 0.0380(11) 0.0046(9) 0.0090(10) 0.0031(9)
C13A 0.0352(11) 0.0288(9) 0.0345(10) -0.0046(9) 0.0068(10) 0.0032(10)
C14 0.0312(11) 0.0276(10) 0.0284(9) -0.0071(8) 0.0024(9) 0.0000(9)
C14A 0.0284(10) 0.0210(8) 0.0330(10) 0.0036(8) -0.0015(9) 0.0022(9)
C15 0.0268(10) 0.0263(9) 0.0295(9) -0.0057(8) 0.0001(9) -0.0043(8)
C15A 0.0338(11) 0.0219(9) 0.0295(9) 0.0009(8) 0.0011(9) -0.0015(9)
O1 0.0536(10) 0.0272(7) 0.0391(8) 0.0013(7) 0.0067(8) -0.0144(8)
O1A 0.0390(8) 0.0291(7) 0.0301(7) -0.0010(6) 0.0104(7) 0.0008(7)
O2 0.0384(9) 0.0510(9) 0.0265(7) 0.0085(7) -0.0006(7) 0.0030(8)
O2A 0.0369(8) 0.0297(7) 0.0346(7) -0.0094(6) -0.0018(7) -0.0009(6)
O3 0.0268(7) 0.0336(7) 0.0249(6) 0.0049(6) -0.0022(6) -0.0013(6)
O3A 0.0255(7) 0.0249(6) 0.0270(6) -0.0067(6) 0.0012(6) -0.0027(6)

loop_
_atom_type_symbol
_atom_type_description
_atom_type_scat_dispersion_real
_atom_type_scat_dispersion_imag
_atom_type_scat_source
C C 0.0181 0.0091 'International Tables Vol C Tables 4.2.6.8 and 6.1.1.4'
H H 0.0000 0.0000 'International Tables Vol C Tables 4.2.6.8 and 6.1.1.4'
O O 0.0492 0.0322 'International Tables Vol C Tables 4.2.6.8 and 6.1.1.4'

loop_
_geom_angle_atom_site_label_1
_geom_angle_atom_site_label_2
_geom_angle_atom_site_label_3
_geom_angle
C2 C1 C6 112.57(18)
C2A C1A C6A 112.42(17)
C3 C2 C1 110.36(18)
C3A C2A C1A 110.07(16)
O1 C3 C4 120.61(19)
O1 C3 C2 120.87(19)
C4 C3 C2 118.48(17)
O1A C3A C4A 120.35(17)
O1A C3A C2A 120.98(18)
C4A C3A C2A 118.59(17)
C5 C4 C3 120.09(17)
C5 C4 C15 126.48(18)
C3 C4 C15 113.38(17)
C5A C4A C3A 119.97(17)
C5A C4A C15A 126.63(17)
C3A C4A C15A 113.35(16)
C4 C5 C10 127.18(17)
C4 C5 C6 123.31(17)
C10 C5 C6 109.41(15)
C4A C5A C10A 127.24(16)
C4A C5A C6A 123.65(16)
C10A C5A C6A 109.08(15)
C1 C6 C14 109.26(17)
C1 C6 C5 110.46(15)
C14 C6 C5 109.03(16)
C1 C6 C7 106.53(17)
C14 C6 C7 109.34(16)
C5 C6 C7 112.16(16)
C1A C6A C7A 106.37(16)
C1A C6A C14A 109.54(15)
C7A C6A C14A 110.22(16)
C1A C6A C5A 109.74(15)
C7A C6A C5A 110.84(15)
C14A C6A C5A 110.06(16)
C8 C7 C6 115.33(17)
C8A C7A C6A 116.14(16)
C9 C8 C7 107.22(16)
C9A C8A C7A 107.56(16)
C8 C9 C11 121.45(17)
C8 C9 C10 109.84(16)
C11 C9 C10 101.23(16)
C8A C9A C11A 120.40(16)
C8A C9A C10A 108.88(15)
C11A C9A C10A 100.54(15)
O3 C10 C5 117.55(15)
O3 C10 C9 103.61(15)
C5 C10 C9 113.71(16)
O3A C10A C5A 117.71(15)
O3A C10A C9A 103.95(14)
C5A C10A C9A 113.45(15)
C12 C11 C13 113.96(17)
C12 C11 C9 101.05(16)
C13 C11 C9 116.35(17)
C13A C11A C12A 112.93(16)
C13A C11A C9A 117.18(17)
C12A C11A C9A 100.93(15)
O2 C12 O3 120.7(2)
O2 C12 C11 129.2(2)
O3 C12 C11 110.06(17)
O2A C12A O3A 120.79(19)
O2A C12A C11A 129.46(19)
O3A C12A C11A 109.75(15)
C12 O3 C10 108.66(15)
C12A O3A C10A 108.36(15)

loop_
_geom_bond_atom_site_label_1
_geom_bond_atom_site_label_2
_geom_bond_distance
C1 C2 1.515(3)
C1 C6 1.532(3)
C1A C2A 1.515(3)
C1A C6A 1.540(3)
C2 C3 1.499(3)
C2A C3A 1.503(3)
C3 O1 1.222(2)
C3 C4 1.495(3)
C3A O1A 1.223(2)
C3A C4A 1.493(3)
C4 C5 1.354(3)
C4 C15 1.508(3)
C4A C5A 1.351(3)
C4A C15A 1.508(3)
C5 C10 1.511(3)
C5 C6 1.545(3)
C5A C10A 1.501(2)
C5A C6A 1.548(2)
C6 C14 1.543(3)
C6 C7 1.553(3)
C6A C7A 1.543(3)
C6A C14A 1.544(3)
C7 C8 1.528(3)
C7A C8A 1.530(3)
C8 C9 1.514(3)
C8A C9A 1.521(3)
C9 C11 1.521(3)
C9 C10 1.522(3)
C9A C11A 1.524(2)
C9A C10A 1.527(3)
C10 O3 1.457(2)
C10A O3A 1.453(2)
C11 C12 1.515(3)
C11 C13 1.521(3)
C11A C13A 1.518(3)
C11A C12A 1.518(3)
C12 O2 1.205(3)
C12 O3 1.365(2)
C12A O2A 1.203(2)
C12A O3A 1.375(2)
